data_7016230
loop_
_publ_author_name
'Kreitner, Christoph'
'Geier, Stephen J.'
'Stanlake, Louisa J. E.'
'Caputo, Christopher B.'
'Stephan, Douglas W.'

_publ_section_title
;
 Ring openings of lactone and ring contractions of lactide by
 frustrated Lewis pairs.
;
_journal_issue 25
_journal_name_full 'Dalton transactions (Cambridge, England : 2003)'
_journal_page_first 6771
_journal_page_last 6777
_journal_paper_doi 10.1039/c1dt10449g
_journal_volume 40
_journal_year 2011
_chemical_formula_sum 'C34 H25 B F15 N O3'
_chemical_formula_weight 791.36
_space_group_IT_number 14
_symmetry_cell_setting monoclinic
_symmetry_space_group_name_Hall '-P 2ybc'
_symmetry_space_group_name_H-M 'P 1 21/c 1'
_atom_sites_solution_hydrogens geom
_atom_sites_solution_primary direct
_atom_sites_solution_secondary difmap
_audit_creation_method SHELXL-97
_cell_angle_alpha 90.00
_cell_angle_beta 96.933(2)
_cell_angle_gamma 90.00
_cell_formula_units_Z 8
_cell_length_a 21.3723(9)
_cell_length_b 17.9944(7)
_cell_length_c 17.2320(7)
_cell_measurement_temperature 150(2)
_cell_volume 6578.7(5)
_computing_structure_refinement 'SHELXL-97 (Sheldrick, 1997)'
_computing_structure_solution 'SHELXS-97 (Sheldrick, 1990)'
_diffrn_ambient_temperature 150(2)
_diffrn_measured_fraction_theta_full 0.998
_diffrn_measured_fraction_theta_max 0.998
_diffrn_radiation_monochromator graphite
_diffrn_radiation_source 'fine-focus sealed tube'
_diffrn_radiation_type MoK\a
_diffrn_radiation_wavelength 0.71073
_diffrn_reflns_av_R_equivalents 0.0492
_diffrn_reflns_av_sigmaI/netI 0.0557
_diffrn_reflns_limit_h_max 27
_diffrn_reflns_limit_h_min -27
_diffrn_reflns_limit_k_max 23
_diffrn_reflns_limit_k_min -21
_diffrn_reflns_limit_l_max 22
_diffrn_reflns_limit_l_min -22
_diffrn_reflns_number 57490
_diffrn_reflns_theta_full 27.55
_diffrn_reflns_theta_max 27.55
_diffrn_reflns_theta_min 0.96
_exptl_absorpt_coefficient_mu 0.158
_exptl_absorpt_correction_T_max 0.9766
_exptl_absorpt_correction_T_min 0.9496
_exptl_absorpt_correction_type multi-scan
_exptl_crystal_density_diffrn 1.598
_exptl_crystal_density_method 'not measured'
_exptl_crystal_F_000 3200
_exptl_crystal_size_max 0.33
_exptl_crystal_size_mid 0.31
_exptl_crystal_size_min 0.15
_refine_diff_density_max 0.792
_refine_diff_density_min -0.807
_refine_diff_density_rms 0.054
_refine_ls_extinction_method none
_refine_ls_goodness_of_fit_ref 1.009
_refine_ls_hydrogen_treatment fixed
_refine_ls_matrix_type full
_refine_ls_number_parameters 977
_refine_ls_number_reflns 15169
_refine_ls_number_restraints 0
_refine_ls_restrained_S_all 1.009
_refine_ls_R_factor_all 0.0834
_refine_ls_R_factor_gt 0.0434
_refine_ls_shift/su_max 0.001
_refine_ls_shift/su_mean 0.000
_refine_ls_structure_factor_coef Fsqd
_refine_ls_weighting_details 'calc w=1/[\s^2^(Fo^2^)+(0.0411P)^2^+2.2656P] where P=(Fo^2^+2Fc^2^)/3'
_refine_ls_weighting_scheme calc
_refine_ls_wR_factor_gt 0.0902
_refine_ls_wR_factor_ref 0.1058
_reflns_number_gt 9813
_reflns_number_total 15169
_reflns_threshold_expression >2sigma(I)
_cod_data_source_file c1dt10449g.txt
_cod_data_source_block ck003_0ma
_cod_original_sg_symbol_H-M P2(1)/c
_cod_database_code 7016230

loop_
_symmetry_equiv_pos_as_xyz
'x, y, z'
'-x, y+1/2, -z+1/2'
'-x, -y, -z'
'x, -y-1/2, z-1/2'

loop_
_atom_site_label
_atom_site_type_symbol
_atom_site_fract_x
_atom_site_fract_y
_atom_site_fract_z
_atom_site_U_iso_or_equiv
_atom_site_adp_type
_atom_site_occupancy
_atom_site_symmetry_multiplicity
_atom_site_calc_flag
_atom_site_refinement_flags
_atom_site_disorder_assembly
_atom_site_disorder_group
N1 N 0.94419(8) 0.27673(9) 0.55461(8) 0.0200(4) Uani 1 1 d . . .
N2 N 0.52057(8) 0.44202(9) 0.21274(9) 0.0205(4) Uani 1 1 d . . .
B1 B 0.89424(11) 0.59704(12) 0.17418(12) 0.0180(5) Uani 1 1 d . . .
B2 B 0.39395(11) 0.81543(12) -0.09429(12) 0.0189(5) Uani 1 1 d . . .
F1 F 1.15270(6) 0.67499(7) 0.13398(7) 0.0352(3) Uani 1 1 d . . .
F2 F 0.72589(6) 0.52888(8) -0.10942(7) 0.0443(4) Uani 1 1 d . . .
F3 F 0.77468(6) 0.52009(7) 0.16237(6) 0.0303(3) Uani 1 1 d . . .
F4 F 0.69837(6) 0.48483(8) 0.03334(7) 0.0415(3) Uani 1 1 d . . .
F5 F 0.97623(5) 0.52324(6) 0.07684(6) 0.0263(3) Uani 1 1 d . . .
F6 F 0.97046(5) 0.72912(7) 0.24720(6) 0.0280(3) Uani 1 1 d . . .
F7 F 1.08927(6) 0.75809(7) 0.23123(7) 0.0330(3) Uani 1 1 d . . .
F8 F 1.09482(6) 0.55599(7) 0.05914(7) 0.0315(3) Uani 1 1 d . . .
F9 F 0.86679(6) 0.74630(7) 0.12443(7) 0.0330(3) Uani 1 1 d . . .
F10 F 0.78929(7) 0.84312(7) 0.18151(9) 0.0475(4) Uani 1 1 d . . .
F11 F 0.73058(6) 0.80709(8) 0.30807(9) 0.0512(4) Uani 1 1 d . . .
F12 F 0.82698(6) 0.57451(7) 0.32121(7) 0.0343(3) Uani 1 1 d . . .
F13 F 0.75481(6) 0.67346(9) 0.37926(7) 0.0459(4) Uani 1 1 d . . .
F14 F 0.91011(5) 0.64251(7) 0.00611(6) 0.0296(3) Uani 1 1 d . . .
F15 F 0.83403(6) 0.60854(8) -0.11987(6) 0.0381(3) Uani 1 1 d . . .
F32 F 0.36289(5) 0.86269(7) -0.25560(6) 0.0299(3) Uani 1 1 d . . .
F33 F 0.28256(6) 0.80155(8) -0.36630(6) 0.0359(3) Uani 1 1 d . . .
F34 F 0.21168(6) 0.68096(7) -0.33268(7) 0.0363(3) Uani 1 1 d . . .
F35 F 0.22417(6) 0.62689(7) -0.18550(7) 0.0355(3) Uani 1 1 d . . .
F36 F 0.30599(6) 0.68431(6) -0.07420(6) 0.0285(3) Uani 1 1 d . . .
F38 F 0.30386(6) 0.82571(7) 0.02219(7) 0.0309(3) Uani 1 1 d . . .
F39 F 0.23776(6) 0.94262(7) 0.05601(7) 0.0384(3) Uani 1 1 d . . .
F40 F 0.25233(6) 1.07604(7) -0.01434(8) 0.0387(3) Uani 1 1 d . . .
F41 F 0.33835(6) 1.08919(7) -0.11734(8) 0.0390(3) Uani 1 1 d . . .
F42 F 0.40536(6) 0.97378(7) -0.15348(7) 0.0312(3) Uani 1 1 d . . .
F44 F 0.44912(5) 0.74314(6) -0.23210(6) 0.0273(3) Uani 1 1 d . . .
F45 F 0.56084(6) 0.77059(8) -0.27515(7) 0.0370(3) Uani 1 1 d . . .
F46 F 0.63832(6) 0.87389(9) -0.19958(8) 0.0464(4) Uani 1 1 d . . .
F47 F 0.60211(6) 0.94496(8) -0.07247(8) 0.0448(4) Uani 1 1 d . . .
F48 F 0.49127(6) 0.91582(7) -0.02438(7) 0.0329(3) Uani 1 1 d . . .
O1 O 0.90232(6) 0.52256(7) 0.21498(7) 0.0197(3) Uani 1 1 d . . .
O1S O 0.61747(10) 0.65498(13) 0.07394(12) 0.0731(7) Uani 1 1 d . . .
O2S O 0.84249(8) 0.44479(11) 0.61983(10) 0.0503(5) Uani 1 1 d . . .
O2 O 0.96335(7) 0.56705(7) 0.32008(7) 0.0239(3) Uani 1 1 d . . .
O3 O 0.40855(6) 0.77120(7) -0.01976(7) 0.0203(3) Uani 1 1 d . . .
O4 O 0.44329(7) 0.67040(8) -0.07836(7) 0.0257(3) Uani 1 1 d . . .
C1 C 0.85242(9) 0.65565(11) 0.21987(11) 0.0209(4) Uani 1 1 d . . .
C1S C 0.6086(2) 0.6772(4) -0.0014(2) 0.194(4) Uani 1 1 d . . .
H1SA H 0.5657 0.6984 -0.0127 0.233 Uiso 1 1 calc R . .
H1SB H 0.6110 0.6333 -0.0355 0.233 Uiso 1 1 calc R . .
C2 C 0.82109(10) 0.64074(12) 0.28431(11) 0.0250(5) Uani 1 1 d . . .
C2S C 0.65272(14) 0.7305(2) -0.02031(18) 0.0750(10) Uani 1 1 d . . .
H2SA H 0.6338 0.7807 -0.0245 0.090 Uiso 1 1 calc R . .
H2SB H 0.6689 0.7180 -0.0702 0.090 Uiso 1 1 calc R . .
C3 C 0.78197(10) 0.69090(14) 0.31531(12) 0.0309(5) Uani 1 1 d . . .
C3S C 0.70438(12) 0.72615(15) 0.04715(14) 0.0439(6) Uani 1 1 d . . .
H3SA H 0.7396 0.6945 0.0342 0.053 Uiso 1 1 calc R . .
H3SB H 0.7208 0.7762 0.0625 0.053 Uiso 1 1 calc R . .
C4 C 0.77072(10) 0.75873(14) 0.28080(14) 0.0339(6) Uani 1 1 d . . .
C4S C 0.67150(13) 0.69177(18) 0.11037(16) 0.0543(8) Uani 1 1 d . . .
H4SA H 0.6998 0.6560 0.1409 0.065 Uiso 1 1 calc R . .
H4SB H 0.6592 0.7306 0.1463 0.065 Uiso 1 1 calc R . .
C5S C 0.87998(12) 0.50867(15) 0.63983(14) 0.0430(6) Uani 1 1 d . . .
H5SA H 0.8603 0.5532 0.6134 0.052 Uiso 1 1 calc R . .
H5SB H 0.9226 0.5022 0.6237 0.052 Uiso 1 1 calc R . .
C5 C 0.80015(10) 0.77695(12) 0.21684(14) 0.0320(5) Uani 1 1 d . . .
C6S C 0.88418(12) 0.51734(15) 0.72784(13) 0.0422(6) Uani 1 1 d . . .
H6SA H 0.9206 0.4898 0.7548 0.051 Uiso 1 1 calc R . .
H6SB H 0.8873 0.5703 0.7435 0.051 Uiso 1 1 calc R . .
C6 C 0.83954(10) 0.72574(12) 0.18835(12) 0.0250(5) Uani 1 1 d . . .
C7S C 0.82228(12) 0.48356(14) 0.74470(13) 0.0391(6) Uani 1 1 d . . .
H7SA H 0.8251 0.4648 0.7990 0.047 Uiso 1 1 calc R . .
H7SB H 0.7874 0.5200 0.7359 0.047 Uiso 1 1 calc R . .
C7 C 0.96548(9) 0.62507(11) 0.16119(10) 0.0184(4) Uani 1 1 d . . .
C8S C 0.81337(12) 0.42070(14) 0.68641(13) 0.0397(6) Uani 1 1 d . . .
H8SA H 0.8337 0.3748 0.7088 0.048 Uiso 1 1 calc R . .
H8SB H 0.7680 0.4107 0.6714 0.048 Uiso 1 1 calc R . .
C8 C 0.99821(9) 0.68415(11) 0.19862(10) 0.0210(4) Uani 1 1 d . . .
C9 C 1.06006(10) 0.70106(11) 0.19107(11) 0.0221(4) Uani 1 1 d . . .
C10 C 1.09250(9) 0.65911(12) 0.14264(12) 0.0242(5) Uani 1 1 d . . .
C11 C 1.06302(9) 0.59949(11) 0.10438(11) 0.0217(4) Uani 1 1 d . . .
C12 C 1.00150(9) 0.58391(11) 0.11507(11) 0.0201(4) Uani 1 1 d . . .
C13 C 0.84905(9) 0.57896(11) 0.09152(11) 0.0190(4) Uani 1 1 d . . .
C14 C 0.79286(10) 0.54010(11) 0.09297(11) 0.0221(4) Uani 1 1 d . . .
C15 C 0.75191(10) 0.52253(12) 0.02732(12) 0.0271(5) Uani 1 1 d . . .
C16 C 0.76565(10) 0.54497(13) -0.04489(12) 0.0289(5) Uani 1 1 d . . .
C17 C 0.81931(10) 0.58540(12) -0.04979(11) 0.0250(5) Uani 1 1 d . . .
C18 C 0.85891(9) 0.60132(11) 0.01737(11) 0.0212(4) Uani 1 1 d . . .
C19 C 0.93516(9) 0.51634(11) 0.28472(10) 0.0191(4) Uani 1 1 d . . .
C20 C 0.93517(11) 0.43799(11) 0.31596(11) 0.0251(5) Uani 1 1 d . . .
H20A H 0.9713 0.4106 0.2990 0.030 Uiso 1 1 calc R . .
H20B H 0.8961 0.4126 0.2933 0.030 Uiso 1 1 calc R . .
C21 C 0.93938(10) 0.43512(11) 0.40496(11) 0.0243(5) Uani 1 1 d . . .
H21A H 0.9015 0.4588 0.4218 0.029 Uiso 1 1 calc R . .
H21B H 0.9767 0.4637 0.4279 0.029 Uiso 1 1 calc R . .
C22 C 0.94442(10) 0.35546(11) 0.43553(11) 0.0236(4) Uani 1 1 d . . .
H22A H 0.9087 0.3258 0.4100 0.028 Uiso 1 1 calc R . .
H22B H 0.9840 0.3328 0.4224 0.028 Uiso 1 1 calc R . .
C23 C 0.94361(10) 0.35404(11) 0.52376(11) 0.0211(4) Uani 1 1 d . . .
H23A H 0.9809 0.3811 0.5493 0.025 Uiso 1 1 calc R . .
H23B H 0.9054 0.3799 0.5369 0.025 Uiso 1 1 calc R . .
C24 C 0.88795(11) 0.24068(12) 0.55554(11) 0.0276(5) Uani 1 1 d . . .
C25 C 0.88789(13) 0.16960(14) 0.58441(13) 0.0393(6) Uani 1 1 d . . .
H25A H 0.8491 0.1439 0.5849 0.047 Uiso 1 1 calc R . .
C26 C 0.94309(15) 0.13549(14) 0.61246(13) 0.0442(7) Uani 1 1 d . . .
H26A H 0.9427 0.0868 0.6337 0.053 Uiso 1 1 calc R . .
C27 C 0.99910(13) 0.17199(13) 0.60980(12) 0.0363(6) Uani 1 1 d . . .
H27A H 1.0376 0.1480 0.6286 0.044 Uiso 1 1 calc R . .
C28 C 1.00028(10) 0.24373(12) 0.57995(10) 0.0249(5) Uani 1 1 d . . .
C29 C 1.06023(10) 0.28461(14) 0.57699(13) 0.0362(6) Uani 1 1 d . . .
H29A H 1.0634 0.3002 0.5231 0.054 Uiso 1 1 calc R . .
H29B H 1.0958 0.2521 0.5951 0.054 Uiso 1 1 calc R . .
H29C H 1.0611 0.3285 0.6108 0.054 Uiso 1 1 calc R . .
C30 C 0.82747(11) 0.27824(14) 0.52660(14) 0.0384(6) Uani 1 1 d . . .
H30A H 0.8298 0.2976 0.4739 0.058 Uiso 1 1 calc R . .
H30B H 0.8201 0.3194 0.5617 0.058 Uiso 1 1 calc R . .
H30C H 0.7928 0.2425 0.5252 0.058 Uiso 1 1 calc R . .
C31 C 0.34141(9) 0.77553(11) -0.15937(11) 0.0191(4) Uani 1 1 d . . .
C32 C 0.32994(9) 0.80302(11) -0.23504(11) 0.0212(4) Uani 1 1 d . . .
C33 C 0.28819(10) 0.77279(12) -0.29392(11) 0.0248(5) Uani 1 1 d . . .
C34 C 0.25280(9) 0.71283(12) -0.27739(12) 0.0251(5) Uani 1 1 d . . .
C35 C 0.25967(10) 0.68511(11) -0.20252(12) 0.0249(5) Uani 1 1 d . . .
C36 C 0.30289(9) 0.71624(11) -0.14574(11) 0.0212(4) Uani 1 1 d . . .
C37 C 0.35851(9) 0.89155(11) -0.06874(10) 0.0194(4) Uani 1 1 d . . .
C38 C 0.31455(9) 0.88982(11) -0.01537(11) 0.0218(4) Uani 1 1 d . . .
C39 C 0.27905(10) 0.94975(12) 0.00334(11) 0.0245(5) Uani 1 1 d . . .
C40 C 0.28593(10) 1.01684(12) -0.03190(12) 0.0256(5) Uani 1 1 d . . .
C41 C 0.32889(10) 1.02271(11) -0.08436(12) 0.0255(5) Uani 1 1 d . . .
C42 C 0.36370(9) 0.96158(11) -0.10144(11) 0.0221(4) Uani 1 1 d . . .
C43 C 0.46197(9) 0.83042(11) -0.12716(10) 0.0195(4) Uani 1 1 d . . .
C44 C 0.48449(9) 0.79449(11) -0.18941(11) 0.0217(4) Uani 1 1 d . . .
C45 C 0.54264(10) 0.80751(12) -0.21358(12) 0.0264(5) Uani 1 1 d . . .
C46 C 0.58213(10) 0.85912(13) -0.17532(12) 0.0299(5) Uani 1 1 d . . .
C47 C 0.56329(10) 0.89526(12) -0.11193(12) 0.0289(5) Uani 1 1 d . . .
C48 C 0.50543(10) 0.87966(12) -0.08885(11) 0.0234(5) Uani 1 1 d . . .
C49 C 0.43187(9) 0.70331(11) -0.01993(11) 0.0207(4) Uani 1 1 d . . .
C50 C 0.44385(11) 0.67084(11) 0.06136(11) 0.0263(5) Uani 1 1 d . . .
H50A H 0.4057 0.6774 0.0880 0.032 Uiso 1 1 calc R . .
H50B H 0.4787 0.6985 0.0916 0.032 Uiso 1 1 calc R . .
C51 C 0.46068(10) 0.58870(11) 0.06112(11) 0.0238(5) Uani 1 1 d . . .
H51A H 0.4946 0.5813 0.0275 0.029 Uiso 1 1 calc R . .
H51B H 0.4234 0.5603 0.0379 0.029 Uiso 1 1 calc R . .
C52 C 0.48244(11) 0.55755(12) 0.14236(11) 0.0264(5) Uani 1 1 d . . .
H52A H 0.5197 0.5855 0.1665 0.032 Uiso 1 1 calc R . .
H52B H 0.4484 0.5629 0.1762 0.032 Uiso 1 1 calc R . .
C53 C 0.49925(11) 0.47586(12) 0.13516(11) 0.0254(5) Uani 1 1 d . . .
H53A H 0.4619 0.4485 0.1102 0.030 Uiso 1 1 calc R . .
H53B H 0.5332 0.4710 0.1011 0.030 Uiso 1 1 calc R . .
C54 C 0.47706(10) 0.41221(11) 0.25491(11) 0.0234(5) Uani 1 1 d . . .
C55 C 0.49638(10) 0.38509(12) 0.32893(11) 0.0264(5) Uani 1 1 d . . .
H55A H 0.4662 0.3659 0.3598 0.032 Uiso 1 1 calc R . .
C56 C 0.55925(11) 0.38582(12) 0.35818(12) 0.0290(5) Uani 1 1 d . . .
H56A H 0.5727 0.3666 0.4088 0.035 Uiso 1 1 calc R . .
C57 C 0.60227(11) 0.41466(12) 0.31341(12) 0.0293(5) Uani 1 1 d . . .
H57A H 0.6457 0.4150 0.3332 0.035 Uiso 1 1 calc R . .
C58 C 0.58335(10) 0.44320(12) 0.24012(11) 0.0248(5) Uani 1 1 d . . .
C59 C 0.40947(10) 0.40673(14) 0.22037(12) 0.0329(5) Uani 1 1 d . . .
H59A H 0.3940 0.4561 0.2035 0.049 Uiso 1 1 calc R . .
H59B H 0.3842 0.3874 0.2597 0.049 Uiso 1 1 calc R . .
H59C H 0.4060 0.3731 0.1753 0.049 Uiso 1 1 calc R . .
C60 C 0.62983(11) 0.47333(14) 0.18995(13) 0.0356(5) Uani 1 1 d . . .
H60A H 0.6168 0.5233 0.1719 0.053 Uiso 1 1 calc R . .
H60B H 0.6315 0.4407 0.1447 0.053 Uiso 1 1 calc R . .
H60C H 0.6716 0.4758 0.2203 0.053 Uiso 1 1 calc R . .

loop_
_atom_site_aniso_label
_atom_site_aniso_U_11
_atom_site_aniso_U_22
_atom_site_aniso_U_33
_atom_site_aniso_U_23
_atom_site_aniso_U_13
_atom_site_aniso_U_12
N1 0.0294(10) 0.0172(9) 0.0135(7) 0.0002(7) 0.0031(7) 0.0012(7)
N2 0.0291(10) 0.0174(9) 0.0150(8) 0.0012(7) 0.0027(7) 0.0045(7)
B1 0.0224(12) 0.0160(12) 0.0158(10) 0.0020(9) 0.0027(9) -0.0012(9)
B2 0.0224(12) 0.0166(12) 0.0172(10) 0.0025(9) 0.0007(9) -0.0002(9)
F1 0.0222(7) 0.0400(8) 0.0441(7) 0.0000(6) 0.0075(6) -0.0085(6)
F2 0.0374(8) 0.0652(10) 0.0270(7) -0.0072(7) -0.0104(6) -0.0077(7)
F3 0.0311(7) 0.0353(7) 0.0250(6) 0.0067(5) 0.0060(5) -0.0095(6)
F4 0.0295(7) 0.0517(9) 0.0419(7) -0.0004(7) -0.0011(6) -0.0187(6)
F5 0.0284(7) 0.0211(6) 0.0295(6) -0.0074(5) 0.0042(5) -0.0051(5)
F6 0.0330(7) 0.0269(7) 0.0251(6) -0.0100(5) 0.0069(5) -0.0040(5)
F7 0.0348(7) 0.0284(7) 0.0351(7) -0.0077(6) 0.0014(5) -0.0147(6)
F8 0.0294(7) 0.0316(7) 0.0353(7) -0.0062(6) 0.0111(5) 0.0029(6)
F9 0.0411(8) 0.0242(7) 0.0345(7) 0.0103(6) 0.0075(6) 0.0021(6)
F10 0.0466(9) 0.0219(7) 0.0721(10) 0.0011(7) -0.0002(7) 0.0102(6)
F11 0.0330(8) 0.0498(10) 0.0716(10) -0.0263(8) 0.0094(7) 0.0116(7)
F12 0.0366(8) 0.0394(8) 0.0290(6) 0.0117(6) 0.0120(6) 0.0043(6)
F13 0.0344(8) 0.0712(11) 0.0351(7) -0.0070(7) 0.0165(6) 0.0023(7)
F14 0.0287(7) 0.0374(8) 0.0225(6) 0.0095(5) 0.0025(5) -0.0093(6)
F15 0.0396(8) 0.0582(9) 0.0160(6) 0.0055(6) 0.0012(5) -0.0014(7)
F32 0.0301(7) 0.0328(7) 0.0259(6) 0.0095(5) -0.0007(5) -0.0078(6)
F33 0.0329(7) 0.0540(9) 0.0189(6) 0.0051(6) -0.0040(5) -0.0009(6)
F34 0.0311(7) 0.0406(8) 0.0345(7) -0.0147(6) -0.0076(6) -0.0038(6)
F35 0.0348(7) 0.0255(7) 0.0462(8) -0.0042(6) 0.0046(6) -0.0116(6)
F36 0.0339(7) 0.0262(7) 0.0252(6) 0.0053(5) 0.0030(5) -0.0068(5)
F38 0.0326(7) 0.0255(7) 0.0366(7) 0.0077(6) 0.0121(5) 0.0015(5)
F39 0.0398(8) 0.0391(8) 0.0397(7) -0.0008(6) 0.0181(6) 0.0073(6)
F40 0.0424(8) 0.0287(8) 0.0459(8) -0.0065(6) 0.0092(6) 0.0128(6)
F41 0.0504(9) 0.0180(7) 0.0506(8) 0.0097(6) 0.0137(7) 0.0065(6)
F42 0.0374(7) 0.0233(7) 0.0352(7) 0.0078(5) 0.0142(6) 0.0032(6)
F44 0.0275(7) 0.0278(7) 0.0269(6) -0.0086(5) 0.0052(5) -0.0022(5)
F45 0.0343(7) 0.0455(8) 0.0341(7) -0.0004(6) 0.0158(6) 0.0042(6)
F46 0.0230(7) 0.0656(10) 0.0517(8) 0.0143(7) 0.0087(6) -0.0089(7)
F47 0.0352(8) 0.0515(9) 0.0444(8) -0.0003(7) -0.0089(6) -0.0210(7)
F48 0.0355(7) 0.0353(8) 0.0266(6) -0.0103(6) -0.0012(5) -0.0074(6)
O1 0.0252(8) 0.0173(7) 0.0160(6) 0.0023(5) 0.0001(5) -0.0012(6)
O1S 0.0715(15) 0.0938(17) 0.0551(12) -0.0015(12) 0.0124(11) -0.0422(13)
O2S 0.0398(10) 0.0696(14) 0.0427(10) -0.0234(9) 0.0102(8) -0.0080(9)
O2 0.0309(8) 0.0187(8) 0.0211(7) 0.0001(6) -0.0006(6) -0.0026(6)
O3 0.0261(8) 0.0175(7) 0.0169(6) 0.0014(6) 0.0011(5) 0.0040(6)
O4 0.0355(9) 0.0236(8) 0.0178(7) -0.0005(6) 0.0031(6) 0.0069(6)
C1 0.0191(10) 0.0225(11) 0.0206(9) -0.0017(8) 0.0002(8) -0.0015(8)
C1S 0.103(3) 0.416(10) 0.054(2) 0.072(4) -0.034(2) -0.170(5)
C2 0.0224(11) 0.0291(12) 0.0229(10) 0.0004(9) 0.0004(8) -0.0013(9)
C2S 0.0506(19) 0.116(3) 0.0557(18) 0.0338(19) -0.0047(15) -0.0096(19)
C3 0.0217(11) 0.0445(15) 0.0271(11) -0.0093(10) 0.0051(9) -0.0016(10)
C3S 0.0386(15) 0.0417(16) 0.0504(15) 0.0021(12) 0.0017(12) -0.0028(12)
C4 0.0208(11) 0.0366(14) 0.0438(13) -0.0173(11) 0.0027(10) 0.0040(10)
C4S 0.0391(16) 0.078(2) 0.0460(15) 0.0004(15) 0.0047(13) -0.0078(15)
C5S 0.0365(14) 0.0506(17) 0.0425(14) -0.0097(12) 0.0070(11) 0.0003(12)
C5 0.0287(12) 0.0201(12) 0.0448(13) -0.0032(10) -0.0059(10) 0.0037(9)
C6S 0.0425(15) 0.0463(16) 0.0353(13) -0.0062(12) -0.0061(11) 0.0038(12)
C6 0.0243(11) 0.0233(12) 0.0267(10) 0.0001(9) 0.0006(9) -0.0025(9)
C7S 0.0415(15) 0.0445(16) 0.0309(12) -0.0006(11) 0.0029(11) 0.0079(12)
C7 0.0225(10) 0.0173(10) 0.0149(9) 0.0038(8) -0.0005(8) -0.0013(8)
C8S 0.0412(15) 0.0416(15) 0.0342(12) -0.0004(11) -0.0034(11) 0.0065(12)
C8 0.0275(11) 0.0210(11) 0.0146(9) 0.0011(8) 0.0034(8) 0.0016(9)
C9 0.0266(11) 0.0182(11) 0.0206(10) 0.0018(8) -0.0008(8) -0.0076(9)
C10 0.0184(11) 0.0273(12) 0.0269(10) 0.0065(9) 0.0030(8) -0.0036(9)
C11 0.0233(11) 0.0213(11) 0.0213(10) 0.0007(8) 0.0055(8) 0.0039(9)
C12 0.0255(11) 0.0160(10) 0.0178(9) 0.0005(8) -0.0009(8) -0.0012(8)
C13 0.0216(10) 0.0155(10) 0.0196(9) 0.0006(8) 0.0009(8) 0.0007(8)
C14 0.0265(11) 0.0189(11) 0.0214(10) 0.0019(8) 0.0047(8) -0.0005(9)
C15 0.0199(11) 0.0279(12) 0.0329(11) -0.0001(10) 0.0012(9) -0.0046(9)
C16 0.0274(12) 0.0344(13) 0.0228(10) -0.0063(9) -0.0058(9) 0.0019(10)
C17 0.0275(12) 0.0306(12) 0.0168(9) 0.0025(9) 0.0023(8) 0.0043(9)
C18 0.0211(11) 0.0208(11) 0.0219(10) 0.0012(8) 0.0036(8) 0.0003(8)
C19 0.0220(11) 0.0195(11) 0.0163(9) 0.0020(8) 0.0042(8) 0.0015(8)
C20 0.0365(13) 0.0175(11) 0.0202(10) 0.0036(8) -0.0015(9) -0.0006(9)
C21 0.0329(12) 0.0199(11) 0.0202(10) 0.0035(8) 0.0038(9) 0.0013(9)
C22 0.0316(12) 0.0210(11) 0.0178(9) 0.0022(8) 0.0019(8) 0.0000(9)
C23 0.0287(11) 0.0163(10) 0.0185(9) 0.0018(8) 0.0036(8) 0.0014(8)
C24 0.0368(13) 0.0269(12) 0.0207(10) -0.0049(9) 0.0101(9) -0.0049(10)
C25 0.0583(17) 0.0295(14) 0.0349(13) -0.0048(11) 0.0252(12) -0.0090(12)
C26 0.089(2) 0.0215(13) 0.0266(12) 0.0028(10) 0.0273(13) 0.0042(14)
C27 0.0622(17) 0.0297(13) 0.0176(10) 0.0008(9) 0.0081(11) 0.0218(12)
C28 0.0362(12) 0.0270(12) 0.0115(9) -0.0047(8) 0.0022(8) 0.0099(10)
C29 0.0306(13) 0.0405(15) 0.0353(12) -0.0128(11) -0.0048(10) 0.0099(11)
C30 0.0308(13) 0.0428(15) 0.0423(13) -0.0073(12) 0.0080(11) -0.0061(11)
C31 0.0194(10) 0.0170(10) 0.0210(9) -0.0030(8) 0.0030(8) 0.0019(8)
C32 0.0181(10) 0.0222(11) 0.0238(10) 0.0018(8) 0.0047(8) -0.0014(8)
C33 0.0239(11) 0.0327(13) 0.0175(9) 0.0004(9) 0.0013(8) 0.0048(9)
C34 0.0182(10) 0.0278(12) 0.0280(11) -0.0118(9) -0.0029(8) 0.0015(9)
C35 0.0220(11) 0.0192(11) 0.0337(11) -0.0041(9) 0.0048(9) -0.0021(9)
C36 0.0233(11) 0.0205(11) 0.0202(9) 0.0001(8) 0.0045(8) 0.0030(8)
C37 0.0202(10) 0.0196(11) 0.0172(9) -0.0018(8) -0.0028(8) -0.0007(8)
C38 0.0241(11) 0.0185(11) 0.0218(10) 0.0020(8) -0.0015(8) -0.0016(8)
C39 0.0246(11) 0.0285(12) 0.0212(10) -0.0035(9) 0.0060(9) 0.0002(9)
C40 0.0264(12) 0.0228(12) 0.0264(10) -0.0075(9) -0.0014(9) 0.0066(9)
C41 0.0325(12) 0.0154(11) 0.0273(11) 0.0031(9) -0.0012(9) 0.0012(9)
C42 0.0232(11) 0.0233(12) 0.0200(9) 0.0000(8) 0.0033(8) -0.0004(9)
C43 0.0226(11) 0.0181(10) 0.0171(9) 0.0047(8) -0.0008(8) 0.0020(8)
C44 0.0226(11) 0.0202(11) 0.0216(10) 0.0050(8) -0.0002(8) 0.0002(8)
C45 0.0258(12) 0.0309(13) 0.0230(10) 0.0051(9) 0.0055(9) 0.0052(9)
C46 0.0179(11) 0.0390(14) 0.0323(12) 0.0154(10) 0.0016(9) -0.0011(10)
C47 0.0241(12) 0.0321(13) 0.0276(11) 0.0060(10) -0.0089(9) -0.0091(9)
C48 0.0262(12) 0.0234(11) 0.0194(10) 0.0032(8) -0.0021(8) -0.0006(9)
C49 0.0231(11) 0.0185(11) 0.0201(10) 0.0010(8) 0.0006(8) 0.0000(8)
C50 0.0373(13) 0.0226(12) 0.0186(10) 0.0014(9) 0.0024(9) 0.0079(9)
C51 0.0333(12) 0.0199(11) 0.0172(9) 0.0028(8) -0.0004(8) 0.0032(9)
C52 0.0396(13) 0.0238(12) 0.0159(9) 0.0010(8) 0.0038(9) 0.0089(10)
C53 0.0374(13) 0.0249(12) 0.0136(9) 0.0028(8) 0.0026(9) 0.0090(10)
C54 0.0292(12) 0.0207(11) 0.0205(10) -0.0018(8) 0.0033(9) 0.0032(9)
C55 0.0356(13) 0.0245(12) 0.0201(10) 0.0020(9) 0.0076(9) 0.0000(9)
C56 0.0390(14) 0.0296(13) 0.0178(10) 0.0028(9) 0.0003(9) 0.0062(10)
C57 0.0299(12) 0.0316(13) 0.0251(10) -0.0023(10) -0.0016(9) 0.0063(10)
C58 0.0295(12) 0.0211(11) 0.0243(10) -0.0010(9) 0.0054(9) 0.0027(9)
C59 0.0301(13) 0.0401(14) 0.0276(11) -0.0013(10) -0.0004(9) -0.0005(10)
C60 0.0333(13) 0.0364(14) 0.0387(13) 0.0033(11) 0.0113(10) 0.0012(11)

loop_
_atom_type_symbol
_atom_type_description
_atom_type_scat_dispersion_real
_atom_type_scat_dispersion_imag
_atom_type_scat_source
C C 0.0033 0.0016 'International Tables Vol C Tables 4.2.6.8 and 6.1.1.4'
H H 0.0000 0.0000 'International Tables Vol C Tables 4.2.6.8 and 6.1.1.4'
N N 0.0061 0.0033 'International Tables Vol C Tables 4.2.6.8 and 6.1.1.4'
O O 0.0106 0.0060 'International Tables Vol C Tables 4.2.6.8 and 6.1.1.4'
B B 0.0013 0.0007 'International Tables Vol C Tables 4.2.6.8 and 6.1.1.4'
F F 0.0171 0.0103 'International Tables Vol C Tables 4.2.6.8 and 6.1.1.4'

loop_
_geom_angle_atom_site_label_1
_geom_angle_atom_site_label_2
_geom_angle_atom_site_label_3
_geom_angle
_geom_angle_site_symmetry_1
_geom_angle_site_symmetry_3
_geom_angle_publ_flag
C28 N1 C24 122.03(18) . . ?
C28 N1 C23 119.42(17) . . ?
C24 N1 C23 118.54(17) . . ?
C54 N2 C58 121.89(16) . . ?
C54 N2 C53 119.12(16) . . ?
C58 N2 C53 118.97(17) . . ?
O1 B1 C1 112.58(15) . . ?
O1 B1 C7 106.21(15) . . ?
C1 B1 C7 115.75(16) . . ?
O1 B1 C13 104.35(15) . . ?
C1 B1 C13 104.12(15) . . ?
C7 B1 C13 113.39(15) . . ?
O3 B2 C43 106.18(15) . . ?
O3 B2 C37 105.34(15) . . ?
C43 B2 C37 114.14(16) . . ?
O3 B2 C31 113.68(16) . . ?
C43 B2 C31 113.21(16) . . ?
C37 B2 C31 104.21(15) . . ?
C19 O1 B1 121.05(15) . . ?
C1S O1S C4S 107.5(2) . . ?
C5S O2S C8S 109.67(17) . . ?
C49 O3 B2 121.67(15) . . ?
C6 C1 C2 113.34(19) . . ?
C6 C1 B1 119.31(17) . . ?
C2 C1 B1 126.94(18) . . ?
O1S C1S C2S 113.8(3) . . ?
O1S C1S H1SA 108.8 . . ?
C2S C1S H1SA 108.8 . . ?
O1S C1S H1SB 108.8 . . ?
C2S C1S H1SB 108.8 . . ?
H1SA C1S H1SB 107.7 . . ?
F12 C2 C3 114.92(18) . . ?
F12 C2 C1 121.35(19) . . ?
C3 C2 C1 123.7(2) . . ?
C1S C2S C3S 103.6(3) . . ?
C1S C2S H2SA 111.0 . . ?
C3S C2S H2SA 111.0 . . ?
C1S C2S H2SB 111.0 . . ?
C3S C2S H2SB 111.0 . . ?
H2SA C2S H2SB 109.0 . . ?
F13 C3 C4 119.7(2) . . ?
F13 C3 C2 120.4(2) . . ?
C4 C3 C2 119.9(2) . . ?
C4S C3S C2S 102.6(2) . . ?
C4S C3S H3SA 111.2 . . ?
C2S C3S H3SA 111.2 . . ?
C4S C3S H3SB 111.2 . . ?
C2S C3S H3SB 111.2 . . ?
H3SA C3S H3SB 109.2 . . ?
F11 C4 C3 120.8(2) . . ?
F11 C4 C5 119.9(2) . . ?
C3 C4 C5 119.3(2) . . ?
O1S C4S C3S 107.5(2) . . ?
O1S C4S H4SA 110.2 . . ?
C3S C4S H4SA 110.2 . . ?
O1S C4S H4SB 110.2 . . ?
C3S C4S H4SB 110.2 . . ?
H4SA C4S H4SB 108.5 . . ?
O2S C5S C6S 106.8(2) . . ?
O2S C5S H5SA 110.4 . . ?
C6S C5S H5SA 110.4 . . ?
O2S C5S H5SB 110.4 . . ?
C6S C5S H5SB 110.4 . . ?
H5SA C5S H5SB 108.6 . . ?
F10 C5 C4 120.3(2) . . ?
F10 C5 C6 120.7(2) . . ?
C4 C5 C6 119.0(2) . . ?
C7S C6S C5S 101.70(19) . . ?
C7S C6S H6SA 111.4 . . ?
C5S C6S H6SA 111.4 . . ?
C7S C6S H6SB 111.4 . . ?
C5S C6S H6SB 111.4 . . ?
H6SA C6S H6SB 109.3 . . ?
F9 C6 C5 116.56(19) . . ?
F9 C6 C1 118.74(18) . . ?
C5 C6 C1 124.7(2) . . ?
C8S C7S C6S 102.5(2) . . ?
C8S C7S H7SA 111.3 . . ?
C6S C7S H7SA 111.3 . . ?
C8S C7S H7SB 111.3 . . ?
C6S C7S H7SB 111.3 . . ?
H7SA C7S H7SB 109.2 . . ?
C12 C7 C8 113.10(18) . . ?
C12 C7 B1 120.10(17) . . ?
C8 C7 B1 126.47(18) . . ?
O2S C8S C7S 105.9(2) . . ?
O2S C8S H8SA 110.6 . . ?
C7S C8S H8SA 110.6 . . ?
O2S C8S H8SB 110.6 . . ?
C7S C8S H8SB 110.6 . . ?
H8SA C8S H8SB 108.7 . . ?
F6 C8 C9 115.09(17) . . ?
F6 C8 C7 120.81(18) . . ?
C9 C8 C7 124.09(19) . . ?
F7 C9 C10 119.59(18) . . ?
F7 C9 C8 120.64(18) . . ?
C10 C9 C8 119.77(18) . . ?
F1 C10 C11 120.22(19) . . ?
F1 C10 C9 120.73(18) . . ?
C11 C10 C9 119.04(19) . . ?
F8 C11 C10 119.90(18) . . ?
F8 C11 C12 121.05(18) . . ?
C10 C11 C12 119.02(19) . . ?
F5 C12 C11 115.47(17) . . ?
F5 C12 C7 119.58(17) . . ?
C11 C12 C7 124.95(18) . . ?
C18 C13 C14 113.05(17) . . ?
C18 C13 B1 126.98(17) . . ?
C14 C13 B1 119.91(17) . . ?
F3 C14 C15 116.29(18) . . ?
F3 C14 C13 119.39(17) . . ?
C15 C14 C13 124.27(18) . . ?
F4 C15 C16 119.68(18) . . ?
F4 C15 C14 120.89(19) . . ?
C16 C15 C14 119.42(19) . . ?
F2 C16 C17 120.85(19) . . ?
F2 C16 C15 120.1(2) . . ?
C17 C16 C15 118.98(18) . . ?
F15 C17 C16 120.43(17) . . ?
F15 C17 C18 120.05(19) . . ?
C16 C17 C18 119.51(18) . . ?
F14 C18 C17 114.71(17) . . ?
F14 C18 C13 120.56(16) . . ?
C17 C18 C13 124.72(19) . . ?
O2 C19 O1 124.68(17) . . ?
O2 C19 C20 122.93(17) . . ?
O1 C19 C20 112.37(16) . . ?
C19 C20 C21 112.80(16) . . ?
C19 C20 H20A 109.0 . . ?
C21 C20 H20A 109.0 . . ?
C19 C20 H20B 109.0 . . ?
C21 C20 H20B 109.0 . . ?
H20A C20 H20B 107.8 . . ?
C20 C21 C22 111.82(16) . . ?
C20 C21 H21A 109.3 . . ?
C22 C21 H21A 109.3 . . ?
C20 C21 H21B 109.3 . . ?
C22 C21 H21B 109.3 . . ?
H21A C21 H21B 107.9 . . ?
C23 C22 C21 110.58(16) . . ?
C23 C22 H22A 109.5 . . ?
C21 C22 H22A 109.5 . . ?
C23 C22 H22B 109.5 . . ?
C21 C22 H22B 109.5 . . ?
H22A C22 H22B 108.1 . . ?
N1 C23 C22 111.82(16) . . ?
N1 C23 H23A 109.3 . . ?
C22 C23 H23A 109.3 . . ?
N1 C23 H23B 109.3 . . ?
C22 C23 H23B 109.3 . . ?
H23A C23 H23B 107.9 . . ?
N1 C24 C25 119.0(2) . . ?
N1 C24 C30 120.60(19) . . ?
C25 C24 C30 120.4(2) . . ?
C26 C25 C24 120.6(2) . . ?
C26 C25 H25A 119.7 . . ?
C24 C25 H25A 119.7 . . ?
C25 C26 C27 119.6(2) . . ?
C25 C26 H26A 120.2 . . ?
C27 C26 H26A 120.2 . . ?
C26 C27 C28 120.8(2) . . ?
C26 C27 H27A 119.6 . . ?
C28 C27 H27A 119.6 . . ?
N1 C28 C27 118.0(2) . . ?
N1 C28 C29 120.22(19) . . ?
C27 C28 C29 121.8(2) . . ?
C28 C29 H29A 109.5 . . ?
C28 C29 H29B 109.5 . . ?
H29A C29 H29B 109.5 . . ?
C28 C29 H29C 109.5 . . ?
H29A C29 H29C 109.5 . . ?
H29B C29 H29C 109.5 . . ?
C24 C30 H30A 109.5 . . ?
C24 C30 H30B 109.5 . . ?
H30A C30 H30B 109.5 . . ?
C24 C30 H30C 109.5 . . ?
H30A C30 H30C 109.5 . . ?
H30B C30 H30C 109.5 . . ?
C36 C31 C32 113.11(17) . . ?
C36 C31 B2 126.09(17) . . ?
C32 C31 B2 120.73(17) . . ?
F32 C32 C33 115.52(17) . . ?
F32 C32 C31 119.32(17) . . ?
C33 C32 C31 125.12(19) . . ?
F33 C33 C34 120.54(18) . . ?
F33 C33 C32 120.58(19) . . ?
C34 C33 C32 118.88(18) . . ?
F34 C34 C33 121.32(19) . . ?
F34 C34 C35 119.81(19) . . ?
C33 C34 C35 118.87(18) . . ?
F35 C35 C34 119.18(18) . . ?
F35 C35 C36 120.52(18) . . ?
C34 C35 C36 120.30(19) . . ?
F36 C36 C35 115.34(18) . . ?
F36 C36 C31 121.08(17) . . ?
C35 C36 C31 123.58(18) . . ?
C42 C37 C38 112.42(18) . . ?
C42 C37 B2 125.62(17) . . ?
C38 C37 B2 121.72(17) . . ?
F38 C38 C39 115.13(18) . . ?
F38 C38 C37 120.04(18) . . ?
C39 C38 C37 124.83(19) . . ?
F39 C39 C40 119.86(19) . . ?
F39 C39 C38 120.47(19) . . ?
C40 C39 C38 119.67(19) . . ?
F40 C40 C39 120.83(19) . . ?
F40 C40 C41 120.6(2) . . ?
C39 C40 C41 118.58(19) . . ?
F41 C41 C40 119.55(19) . . ?
F41 C41 C42 120.31(19) . . ?
C40 C41 C42 120.11(19) . . ?
F42 C42 C41 115.23(18) . . ?
F42 C42 C37 120.39(18) . . ?
C41 C42 C37 124.39(19) . . ?
C44 C43 C48 112.92(18) . . ?
C44 C43 B2 126.39(17) . . ?
C48 C43 B2 120.55(17) . . ?
F44 C44 C45 114.64(18) . . ?
F44 C44 C43 121.00(18) . . ?
C45 C44 C43 124.35(19) . . ?
F45 C45 C46 119.57(19) . . ?
F45 C45 C44 120.69(19) . . ?
C46 C45 C44 119.7(2) . . ?
F46 C46 C45 120.4(2) . . ?
F46 C46 C47 120.8(2) . . ?
C45 C46 C47 118.8(2) . . ?
F47 C47 C48 120.7(2) . . ?
F47 C47 C46 119.6(2) . . ?
C48 C47 C46 119.66(19) . . ?
F48 C48 C47 115.99(18) . . ?
F48 C48 C43 119.55(18) . . ?
C47 C48 C43 124.46(19) . . ?
O4 C49 O3 124.43(17) . . ?
O4 C49 C50 123.37(18) . . ?
O3 C49 C50 112.19(16) . . ?
C49 C50 C51 112.76(16) . . ?
C49 C50 H50A 109.0 . . ?
C51 C50 H50A 109.0 . . ?
C49 C50 H50B 109.0 . . ?
C51 C50 H50B 109.0 . . ?
H50A C50 H50B 107.8 . . ?
C50 C51 C52 113.57(16) . . ?
C50 C51 H51A 108.9 . . ?
C52 C51 H51A 108.9 . . ?
C50 C51 H51B 108.9 . . ?
C52 C51 H51B 108.9 . . ?
H51A C51 H51B 107.7 . . ?
C53 C52 C51 109.17(16) . . ?
C53 C52 H52A 109.8 . . ?
C51 C52 H52A 109.8 . . ?
C53 C52 H52B 109.8 . . ?
C51 C52 H52B 109.8 . . ?
H52A C52 H52B 108.3 . . ?
N2 C53 C52 111.80(15) . . ?
N2 C53 H53A 109.3 . . ?
C52 C53 H53A 109.3 . . ?
N2 C53 H53B 109.3 . . ?
C52 C53 H53B 109.3 . . ?
H53A C53 H53B 107.9 . . ?
N2 C54 C55 119.08(19) . . ?
N2 C54 C59 120.22(17) . . ?
C55 C54 C59 120.67(19) . . ?
C56 C55 C54 120.3(2) . . ?
C56 C55 H55A 119.9 . . ?
C54 C55 H55A 119.9 . . ?
C57 C56 C55 119.24(19) . . ?
C57 C56 H56A 120.4 . . ?
C55 C56 H56A 120.4 . . ?
C56 C57 C58 120.9(2) . . ?
C56 C57 H57A 119.5 . . ?
C58 C57 H57A 119.5 . . ?
N2 C58 C57 118.52(19) . . ?
N2 C58 C60 119.92(18) . . ?
C57 C58 C60 121.5(2) . . ?
C54 C59 H59A 109.5 . . ?
C54 C59 H59B 109.5 . . ?
H59A C59 H59B 109.5 . . ?
C54 C59 H59C 109.5 . . ?
H59A C59 H59C 109.5 . . ?
H59B C59 H59C 109.5 . . ?
C58 C60 H60A 109.5 . . ?
C58 C60 H60B 109.5 . . ?
H60A C60 H60B 109.5 . . ?
C58 C60 H60C 109.5 . . ?
H60A C60 H60C 109.5 . . ?
H60B C60 H60C 109.5 . . ?

loop_
_geom_bond_atom_site_label_1
_geom_bond_atom_site_label_2
_geom_bond_distance
_geom_bond_site_symmetry_2
_geom_bond_publ_flag
N1 C28 1.362(3) . ?
N1 C24 1.368(3) . ?
N1 C23 1.489(2) . ?
N2 C54 1.358(3) . ?
N2 C58 1.368(3) . ?
N2 C53 1.490(2) . ?
B1 O1 1.514(2) . ?
B1 C1 1.643(3) . ?
B1 C7 1.645(3) . ?
B1 C13 1.654(3) . ?
B2 O3 1.511(2) . ?
B2 C43 1.645(3) . ?
B2 C37 1.651(3) . ?
B2 C31 1.652(3) . ?
F1 C10 1.344(2) . ?
F2 C16 1.347(2) . ?
F3 C14 1.350(2) . ?
F4 C15 1.345(2) . ?
F5 C12 1.353(2) . ?
F6 C8 1.352(2) . ?
F7 C9 1.348(2) . ?
F8 C11 1.345(2) . ?
F9 C6 1.358(2) . ?
F10 C5 1.345(3) . ?
F11 C4 1.346(3) . ?
F12 C2 1.350(2) . ?
F13 C3 1.343(3) . ?
F14 C18 1.355(2) . ?
F15 C17 1.350(2) . ?
F32 C32 1.354(2) . ?
F33 C33 1.342(2) . ?
F34 C34 1.344(2) . ?
F35 C35 1.346(2) . ?
F36 C36 1.354(2) . ?
F38 C38 1.356(2) . ?
F39 C39 1.346(2) . ?
F40 C40 1.340(2) . ?
F41 C41 1.350(2) . ?
F42 C42 1.356(2) . ?
F44 C44 1.353(2) . ?
F45 C45 1.348(2) . ?
F46 C46 1.345(2) . ?
F47 C47 1.347(2) . ?
F48 C48 1.353(2) . ?
O1 C19 1.321(2) . ?
O1S C1S 1.350(4) . ?
O1S C4S 1.411(3) . ?
O2S C5S 1.420(3) . ?
O2S C8S 1.437(3) . ?
O2 C19 1.216(2) . ?
O3 C49 1.320(2) . ?
O4 C49 1.218(2) . ?
C1 C6 1.388(3) . ?
C1 C2 1.390(3) . ?
C1S C2S 1.409(5) . ?
C1S H1SA 0.9900 . ?
C1S H1SB 0.9900 . ?
C2 C3 1.381(3) . ?
C2S C3S 1.505(4) . ?
C2S H2SA 0.9900 . ?
C2S H2SB 0.9900 . ?
C3 C4 1.366(3) . ?
C3S C4S 1.499(4) . ?
C3S H3SA 0.9900 . ?
C3S H3SB 0.9900 . ?
C4 C5 1.373(3) . ?
C4S H4SA 0.9900 . ?
C4S H4SB 0.9900 . ?
C5S C6S 1.516(3) . ?
C5S H5SA 0.9900 . ?
C5S H5SB 0.9900 . ?
C5 C6 1.378(3) . ?
C6S C7S 1.516(4) . ?
C6S H6SA 0.9900 . ?
C6S H6SB 0.9900 . ?
C7S C8S 1.509(3) . ?
C7S H7SA 0.9900 . ?
C7S H7SB 0.9900 . ?
C7 C12 1.386(3) . ?
C7 C8 1.388(3) . ?
C8S H8SA 0.9900 . ?
C8S H8SB 0.9900 . ?
C8 C9 1.378(3) . ?
C9 C10 1.374(3) . ?
C10 C11 1.372(3) . ?
C11 C12 1.378(3) . ?
C13 C18 1.380(3) . ?
C13 C14 1.392(3) . ?
C14 C15 1.381(3) . ?
C15 C16 1.373(3) . ?
C16 C17 1.369(3) . ?
C17 C18 1.379(3) . ?
C19 C20 1.509(3) . ?
C20 C21 1.526(3) . ?
C20 H20A 0.9900 . ?
C20 H20B 0.9900 . ?
C21 C22 1.527(3) . ?
C21 H21A 0.9900 . ?
C21 H21B 0.9900 . ?
C22 C23 1.523(3) . ?
C22 H22A 0.9900 . ?
C22 H22B 0.9900 . ?
C23 H23A 0.9900 . ?
C23 H23B 0.9900 . ?
C24 C25 1.372(3) . ?
C24 C30 1.490(3) . ?
C25 C26 1.365(4) . ?
C25 H25A 0.9500 . ?
C26 C27 1.371(4) . ?
C26 H26A 0.9500 . ?
C27 C28 1.391(3) . ?
C27 H27A 0.9500 . ?
C28 C29 1.484(3) . ?
C29 H29A 0.9800 . ?
C29 H29B 0.9800 . ?
C29 H29C 0.9800 . ?
C30 H30A 0.9800 . ?
C30 H30B 0.9800 . ?
C30 H30C 0.9800 . ?
C31 C36 1.385(3) . ?
C31 C32 1.389(3) . ?
C32 C33 1.380(3) . ?
C33 C34 1.367(3) . ?
C34 C35 1.374(3) . ?
C35 C36 1.381(3) . ?
C37 C42 1.390(3) . ?
C37 C38 1.392(3) . ?
C38 C39 1.379(3) . ?
C39 C40 1.367(3) . ?
C40 C41 1.368(3) . ?
C41 C42 1.379(3) . ?
C43 C44 1.388(3) . ?
C43 C48 1.391(3) . ?
C44 C45 1.378(3) . ?
C45 C46 1.369(3) . ?
C46 C47 1.373(3) . ?
C47 C48 1.373(3) . ?
C49 C50 1.511(3) . ?
C50 C51 1.521(3) . ?
C50 H50A 0.9900 . ?
C50 H50B 0.9900 . ?
C51 C52 1.527(3) . ?
C51 H51A 0.9900 . ?
C51 H51B 0.9900 . ?
C52 C53 1.522(3) . ?
C52 H52A 0.9900 . ?
C52 H52B 0.9900 . ?
C53 H53A 0.9900 . ?
C53 H53B 0.9900 . ?
C54 C55 1.382(3) . ?
C54 C59 1.498(3) . ?
C55 C56 1.377(3) . ?
C55 H55A 0.9500 . ?
C56 C57 1.372(3) . ?
C56 H56A 0.9500 . ?
C57 C58 1.378(3) . ?
C57 H57A 0.9500 . ?
C58 C60 1.495(3) . ?
C59 H59A 0.9800 . ?
C59 H59B 0.9800 . ?
C59 H59C 0.9800 . ?
C60 H60A 0.9800 . ?
C60 H60B 0.9800 . ?
C60 H60C 0.9800 . ?
